data_1577460
loop_
_publ_author_name
'van Halteren, Charlotte E. R.'
'W\"olper, Christoph'
'Kapp, Leon'
'Schulz, Stephan'

_publ_section_title
;
 Bistelluridopnictanes as Gateways to Telluradipnictiranes and a cyclic
 [Bi2Te2]2+ Dication
;
_journal_name_full 'Chemical Science'
_journal_paper_doi 10.1039/D6SC02907H
_journal_year 2026
_chemical_formula_sum 'C72 H70.92 Bi2 F13.08 Sb2 Te2'
_chemical_formula_weight 2101.47
_space_group_crystal_system triclinic
_space_group_IT_number 2
_space_group_name_Hall '-P 1'
_space_group_name_H-M_alt 'P -1'
_atom_sites_solution_hydrogens geom
_atom_sites_solution_primary direct
_atom_sites_solution_secondary difmap
_audit_creation_method SHELXL-2017/1
_audit_update_record
;
2026-03-24 deposited with the CCDC.	2026-06-24 downloaded from the CCDC.
;
_cell_angle_alpha 74.823(3)
_cell_angle_beta 81.902(3)
_cell_angle_gamma 77.265(3)
_cell_formula_units_Z 2
_cell_length_a 12.3004(8)
_cell_length_b 13.4246(8)
_cell_length_c 22.7656(15)
_cell_measurement_reflns_used 9464
_cell_measurement_temperature 100(2)
_cell_measurement_theta_max 80.50
_cell_measurement_theta_min 3.48
_cell_volume 3525.0(4)
_computing_cell_refinement 'Bruker APEX3(v2017.3-0)'
_computing_data_collection 'Bruker APEX3(v2017.3-0)'
_computing_data_reduction 'Bruker APEX3(v2017.3-0)'
_computing_molecular_graphics 'ORTEP/PLATON (Spek)'
_computing_publication_material 'BRUKER AXS SHELXTL (c) 2008 / Vers. 2008/4'
_computing_structure_refinement 'SHELXL-2017/1 (Sheldrick, 2017)'
_computing_structure_solution 'Bruker APEX3(v2017.3-0)'
_diffrn_ambient_temperature 100(2)
_diffrn_detector_area_resol_mean 7.3910
_diffrn_measured_fraction_theta_full 0.999
_diffrn_measured_fraction_theta_max 0.984
_diffrn_measurement_device_type 'Bruker D8 Venture (Photon II detector)'
_diffrn_measurement_method 'Data collection strategy APEX 3/Queen'
_diffrn_radiation_monochromator 'multilayer mirror'
_diffrn_radiation_type CuK\a
_diffrn_radiation_wavelength 1.54178
_diffrn_reflns_av_R_equivalents 0.0663
_diffrn_reflns_av_unetI/netI 0.0245
_diffrn_reflns_Laue_measured_fraction_full 0.999
_diffrn_reflns_Laue_measured_fraction_max 0.984
_diffrn_reflns_limit_h_max 15
_diffrn_reflns_limit_h_min -14
_diffrn_reflns_limit_k_max 17
_diffrn_reflns_limit_k_min -17
_diffrn_reflns_limit_l_max 28
_diffrn_reflns_limit_l_min -29
_diffrn_reflns_number 197805
_diffrn_reflns_point_group_measured_fraction_full 0.999
_diffrn_reflns_point_group_measured_fraction_max 0.984
_diffrn_reflns_theta_full 67.679
_diffrn_reflns_theta_max 81.029
_diffrn_reflns_theta_min 3.476
_diffrn_source 'micro-focus sealed tube'
_diffrn_source_type 'INCOATEC I\mS 3.0'
_exptl_absorpt_coefficient_mu 22.674
_exptl_absorpt_correction_T_max 0.75
_exptl_absorpt_correction_T_min 0.43
_exptl_absorpt_correction_type multi-scan
_exptl_absorpt_process_details 'SADABS, Blessing, Acta Cryst 1995 A51 33-38'
_exptl_crystal_colour orange
_exptl_crystal_density_diffrn 1.980
_exptl_crystal_description tablet
_exptl_crystal_F_000 1985
_exptl_crystal_size_max 0.146
_exptl_crystal_size_mid 0.128
_exptl_crystal_size_min 0.062
_refine_diff_density_max 2.602
_refine_diff_density_min -2.103
_refine_diff_density_rms 0.149
_refine_ls_extinction_method none
_refine_ls_goodness_of_fit_ref 1.041
_refine_ls_hydrogen_treatment constr
_refine_ls_matrix_type full
_refine_ls_number_parameters 1096
_refine_ls_number_reflns 15285
_refine_ls_number_restraints 1236
_refine_ls_restrained_S_all 1.016
_refine_ls_R_factor_all 0.0409
_refine_ls_R_factor_gt 0.0354
_refine_ls_shift/su_max 0.001
_refine_ls_shift/su_mean 0.000
_refine_ls_structure_factor_coef Fsqd
_refine_ls_weighting_details 'w=1/[\s^2^(Fo^2^)+(0.0337P)^2^+25.7849P] where P=(Fo^2^+2Fc^2^)/3'
_refine_ls_weighting_scheme calc
_refine_ls_wR_factor_gt 0.0848
_refine_ls_wR_factor_ref 0.0896
_reflns_Friedel_coverage 0.000
_reflns_number_gt 13661
_reflns_number_total 15285
_reflns_threshold_expression 'I > 2\s(I)'
_cod_data_source_file d6sc02907h2.cif
_cod_data_source_block cvh_257m
_cod_database_code 1577460
_shelx_shelxl_version_number 2017/1
_shelx_space_group_comment
; 
The symmetry employed for this shelxl refinement is uniquely defined 
by the following loop, which should always be used as a source of 
symmetry information in preference to the above space-group names. 
They are only intended as comments. 
;
_shelx_estimated_absorpt_t_min 0.136
_shelx_estimated_absorpt_t_max 0.334

loop_
_space_group_symop_operation_xyz
'x, y, z'
'-x, -y, -z'

loop_
_atom_site_label
_atom_site_type_symbol
_atom_site_fract_x
_atom_site_fract_y
_atom_site_fract_z
_atom_site_U_iso_or_equiv
_atom_site_adp_type
_atom_site_occupancy
_atom_site_site_symmetry_order
_atom_site_calc_flag
_atom_site_refinement_flags_posn
_atom_site_refinement_flags_adp
_atom_site_refinement_flags_occupancy
_atom_site_disorder_assembly
_atom_site_disorder_group
Bi1 Bi 0.31164(2) 0.40038(2) 0.25909(2) 0.02331(5) Uani 1 1 d . . . . .
Bi2 Bi 0.12876(2) 0.18728(2) 0.30248(2) 0.03030(6) Uani 1 1 d . . . . .
Te1 Te 0.08533(3) 0.40661(2) 0.22627(2) 0.02488(7) Uani 1 1 d . . . . .
Te2 Te 0.33983(3) 0.19617(3) 0.22408(2) 0.03086(8) Uani 1 1 d . . . . .
C1 C 0.3843(4) 0.5036(4) 0.1750(2) 0.0225(9) Uani 1 1 d . . . . .
C2 C 0.4366(4) 0.4818(4) 0.1191(2) 0.0247(10) Uani 1 1 d . . . . .
C3 C 0.4898(5) 0.5573(5) 0.0791(3) 0.0320(12) Uani 1 1 d . . . . .
H3 H 0.525794 0.544082 0.041432 0.038 Uiso 1 1 calc R U . . .
C4 C 0.4916(5) 0.6521(5) 0.0928(3) 0.0393(14) Uani 1 1 d . . . . .
H4 H 0.529733 0.701960 0.064965 0.047 Uiso 1 1 calc R U . . .
C5 C 0.4377(5) 0.6739(4) 0.1474(3) 0.0309(11) Uani 1 1 d . . . . .
H5 H 0.437676 0.739128 0.156398 0.037 Uiso 1 1 calc R U . . .
C6 C 0.3837(4) 0.5997(4) 0.1886(2) 0.0238(10) Uani 1 1 d . . . . .
C7 C 0.4343(4) 0.3828(4) 0.1009(2) 0.0252(10) Uani 1 1 d . . . . .
C8 C 0.3426(4) 0.3764(4) 0.0735(2) 0.0256(10) Uani 1 1 d . . . . .
C9 C 0.3431(5) 0.2839(4) 0.0559(2) 0.0288(11) Uani 1 1 d . . . . .
H9 H 0.280438 0.279273 0.037337 0.035 Uiso 1 1 calc R U . . .
C10 C 0.4317(5) 0.1987(4) 0.0645(2) 0.0295(11) Uani 1 1 d . . . . .
C11 C 0.5236(5) 0.2078(5) 0.0909(3) 0.0332(12) Uani 1 1 d . . . . .
H11 H 0.585783 0.151002 0.096669 0.040 Uiso 1 1 calc R U . . .
C12 C 0.5258(5) 0.2996(4) 0.1093(3) 0.0307(11) Uani 1 1 d . . . . .
C13 C 0.4303(6) 0.1008(5) 0.0447(3) 0.0422(14) Uani 1 1 d . . . . .
H13A H 0.507100 0.061945 0.039733 0.063 Uiso 1 1 calc R U . . .
H13B H 0.396792 0.120010 0.005743 0.063 Uiso 1 1 calc R U . . .
H13C H 0.386211 0.056599 0.075741 0.063 Uiso 1 1 calc R U . . .
C14 C 0.6272(6) 0.3046(6) 0.1382(4) 0.0470(16) Uani 1 1 d . . . . .
H14A H 0.679502 0.237032 0.142810 0.070 Uiso 1 1 calc R U . . .
H14B H 0.603730 0.319768 0.178406 0.070 Uiso 1 1 calc R U . . .
H14C H 0.664054 0.360408 0.112055 0.070 Uiso 1 1 calc R U . . .
C15 C 0.2454(5) 0.4674(5) 0.0603(3) 0.0337(12) Uani 1 1 d . . . . .
H15A H 0.232268 0.505283 0.092814 0.051 Uiso 1 1 calc R U . . .
H15B H 0.178209 0.440776 0.058415 0.051 Uiso 1 1 calc R U . . .
H15C H 0.262523 0.515224 0.021062 0.051 Uiso 1 1 calc R U . . .
C16 C 0.3250(5) 0.6176(4) 0.2483(2) 0.0257(10) Uani 1 1 d . . . . .
C17 C 0.2074(5) 0.6500(4) 0.2529(2) 0.0265(10) Uani 1 1 d . . . . .
C18 C 0.1525(5) 0.6544(4) 0.3102(3) 0.0316(12) Uani 1 1 d . . . . .
H18 H 0.073163 0.672848 0.314096 0.038 Uiso 1 1 calc R U . . .
C19 C 0.2092(6) 0.6331(5) 0.3612(3) 0.0366(13) Uani 1 1 d . . . . .
C20 C 0.3254(6) 0.6051(5) 0.3552(3) 0.0386(13) Uani 1 1 d . . . . .
H20 H 0.365256 0.591160 0.390198 0.046 Uiso 1 1 calc R U . . .
C21 C 0.3851(5) 0.5969(4) 0.2994(3) 0.0330(12) Uani 1 1 d . . . . .
C22 C 0.1437(5) 0.6836(4) 0.1971(3) 0.0336(12) Uani 1 1 d . . . . .
H22A H 0.063265 0.697776 0.209325 0.050 Uiso 1 1 calc R U . . .
H22B H 0.160873 0.627510 0.175082 0.050 Uiso 1 1 calc R U . . .
H22C H 0.165505 0.747578 0.170369 0.050 Uiso 1 1 calc R U . . .
C23 C 0.1477(7) 0.6387(6) 0.4231(3) 0.0496(17) Uani 1 1 d . . . . .
H23A H 0.182601 0.679787 0.442180 0.074 Uiso 1 1 calc R U . . .
H23B H 0.151325 0.567443 0.449148 0.074 Uiso 1 1 calc R U . . .
H23C H 0.069276 0.672490 0.417980 0.074 Uiso 1 1 calc R U . . .
C24 C 0.5117(6) 0.5660(6) 0.2947(3) 0.0476(16) Uani 1 1 d . . . . .
H24A H 0.537650 0.544233 0.335740 0.071 Uiso 1 1 calc R U . . .
H24B H 0.544163 0.626157 0.270701 0.071 Uiso 1 1 calc R U . . .
H24C H 0.535153 0.507444 0.274598 0.071 Uiso 1 1 calc R U . . .
C25 C 0.0405(5) 0.1055(4) 0.2545(3) 0.0326(12) Uani 1 1 d . . . . .
C26 C -0.0459(5) 0.1472(4) 0.2158(3) 0.0365(13) Uani 1 1 d . . . . .
C27 C -0.0996(6) 0.0764(5) 0.2007(4) 0.056(2) Uani 1 1 d . . . . .
H27 H -0.157485 0.102634 0.173936 0.067 Uiso 1 1 calc R U . . .
C28 C -0.0699(7) -0.0307(6) 0.2241(5) 0.068(3) Uani 1 1 d . . . . .
H28 H -0.107630 -0.077431 0.213724 0.082 Uiso 1 1 calc R U . . .
C29 C 0.0149(6) -0.0698(5) 0.2627(5) 0.065(3) Uani 1 1 d . . . . .
H29 H 0.033825 -0.143450 0.279429 0.078 Uiso 1 1 calc R U . . .
C30 C 0.0729(5) -0.0032(5) 0.2774(4) 0.0465(17) Uani 1 1 d . . . . .
C31 C -0.0758(4) 0.2602(4) 0.1845(3) 0.0295(11) Uani 1 1 d . . . . .
C32 C -0.1552(5) 0.3319(4) 0.2103(3) 0.0308(11) Uani 1 1 d . . . . .
C33 C -0.1814(5) 0.4353(5) 0.1770(3) 0.0337(12) Uani 1 1 d . . . . .
H33 H -0.234704 0.484372 0.194800 0.040 Uiso 1 1 calc R U . . .
C34 C -0.1319(6) 0.4691(5) 0.1184(3) 0.0394(14) Uani 1 1 d . . . . .
C35 C -0.0560(6) 0.3969(5) 0.0927(3) 0.0411(14) Uani 1 1 d . . . . .
H35 H -0.023110 0.419005 0.052358 0.049 Uiso 1 1 calc R U . . .
C36 C -0.0261(5) 0.2928(5) 0.1241(3) 0.0363(13) Uani 1 1 d . . . . .
C37 C -0.2106(6) 0.2986(5) 0.2735(3) 0.0417(14) Uani 1 1 d . . . . .
H37A H -0.265214 0.358248 0.283551 0.063 Uiso 1 1 calc R U . . .
H37B H -0.153959 0.274689 0.303008 0.063 Uiso 1 1 calc R U . . .
H37C H -0.248913 0.240996 0.275191 0.063 Uiso 1 1 calc R U . . .
C38 C -0.1595(8) 0.5826(6) 0.0834(3) 0.0549(19) Uani 1 1 d . . . . .
H38A H -0.119711 0.624989 0.098656 0.082 Uiso 1 1 calc R U . . .
H38B H -0.240321 0.608661 0.088851 0.082 Uiso 1 1 calc R U . . .
H38C H -0.136440 0.587601 0.039856 0.082 Uiso 1 1 calc R U . . .
C39 C 0.0581(6) 0.2175(7) 0.0941(4) 0.0535(18) Uani 1 1 d . . . . .
H39A H 0.021484 0.164348 0.087019 0.080 Uiso 1 1 calc R U . . .
H39B H 0.118461 0.182951 0.120668 0.080 Uiso 1 1 calc R U . . .
H39C H 0.089337 0.256194 0.054913 0.080 Uiso 1 1 calc R U . . .
C40 C 0.1780(7) -0.0500(5) 0.3105(4) 0.0512(18) Uani 1 1 d . . . . .
C41 C 0.2807(6) -0.0794(5) 0.2730(4) 0.0473(17) Uani 1 1 d . . . . .
C42 C 0.3760(7) -0.1270(6) 0.3026(5) 0.064(2) Uani 1 1 d . . . . .
H42 H 0.444037 -0.145694 0.279001 0.077 Uiso 1 1 calc R U . . .
C43 C 0.3757(10) -0.1483(8) 0.3648(5) 0.081(3) Uani 1 1 d . . . . .
C44 C 0.2784(10) -0.1190(7) 0.3999(5) 0.081(3) Uani 1 1 d . . . . .
H44 H 0.279654 -0.131285 0.442857 0.097 Uiso 1 1 calc R U . . .
C45 C 0.1760(9) -0.0704(7) 0.3726(5) 0.073(3) Uani 1 1 d . . . . .
C46 C 0.2818(7) -0.0620(6) 0.2061(4) 0.060(2) Uani 1 1 d . . . . .
H46A H 0.245085 -0.113280 0.196990 0.091 Uiso 1 1 calc R U . . .
H46B H 0.359337 -0.070422 0.187904 0.091 Uiso 1 1 calc R U . . .
H46C H 0.241734 0.009319 0.189183 0.091 Uiso 1 1 calc R U . . .
C47 C 0.4823(13) -0.2068(10) 0.3954(8) 0.142(7) Uani 1 1 d . . . . .
H47A H 0.478855 -0.191356 0.435480 0.213 Uiso 1 1 calc R U . . .
H47B H 0.547448 -0.183850 0.369797 0.213 Uiso 1 1 calc R U . . .
H47C H 0.488885 -0.282623 0.400621 0.213 Uiso 1 1 calc R U . . .
C48 C 0.0704(11) -0.0424(9) 0.4109(5) 0.095(4) Uani 1 1 d . . . . .
H48A H 0.088448 -0.032024 0.449158 0.143 Uiso 1 1 calc R U . . .
H48B H 0.028103 -0.099335 0.419905 0.143 Uiso 1 1 calc R U . . .
H48C H 0.025210 0.022668 0.388669 0.143 Uiso 1 1 calc R U . . .
C49 C -0.0135(4) 0.4842(4) 0.2912(3) 0.0277(11) Uani 1 1 d . . . . .
C50 C -0.0979(5) 0.5679(5) 0.2690(3) 0.0342(12) Uani 1 1 d . . . . .
H50 H -0.109523 0.587782 0.226767 0.041 Uiso 1 1 calc R U . . .
C51 C -0.1655(6) 0.6223(5) 0.3097(3) 0.0411(14) Uani 1 1 d . . . . .
H51 H -0.223930 0.679231 0.295140 0.049 Uiso 1 1 calc R U . . .
C52 C -0.1480(6) 0.5939(5) 0.3709(3) 0.0432(15) Uani 1 1 d . . . . .
H52 H -0.193597 0.631860 0.398151 0.052 Uiso 1 1 calc R U . . .
C53 C -0.0639(6) 0.5099(5) 0.3927(3) 0.0426(14) Uani 1 1 d . . . . .
H53 H -0.052681 0.489773 0.434961 0.051 Uiso 1 1 calc R U . . .
C54 C 0.0041(5) 0.4552(5) 0.3525(3) 0.0338(12) Uani 1 1 d . . . . .
H54 H 0.062396 0.398217 0.367233 0.041 Uiso 1 1 calc R U . . .
C55 C 0.448(2) 0.119(3) 0.2835(12) 0.037(4) Uani 0.5 1 d . U P A 1
C56 C 0.4257(18) 0.0924(14) 0.3473(10) 0.043(3) Uani 0.5 1 d . U P A 1
H56 H 0.352971 0.115399 0.365114 0.052 Uiso 0.5 1 calc R U P A 1
C57 C 0.5087(15) 0.0330(14) 0.3849(8) 0.051(3) Uani 0.5 1 d . U P A 1
H57 H 0.493121 0.020264 0.428010 0.062 Uiso 0.5 1 calc R U P A 1
C58 C 0.6140(16) -0.0078(15) 0.3604(9) 0.053(4) Uani 0.5 1 d . U P A 1
H58 H 0.669079 -0.049219 0.386706 0.064 Uiso 0.5 1 calc R U P A 1
C59 C 0.6386(18) 0.0116(17) 0.2979(9) 0.051(4) Uani 0.5 1 d . U P A 1
H59 H 0.711392 -0.013178 0.280720 0.061 Uiso 0.5 1 calc R U P A 1
C60 C 0.553(2) 0.069(2) 0.2599(11) 0.043(4) Uani 0.5 1 d . U P A 1
H60 H 0.565857 0.074950 0.217104 0.052 Uiso 0.5 1 calc R U P A 1
Sb1_1 Sb 0.6975(2) 0.83824(17) 0.15187(15) 0.0357(4) Uani 0.5 1 d D . P B 1
F1_1 F 0.8468(8) 0.7902(17) 0.1708(11) 0.037(4) Uani 0.5 1 d D . P B 1
F2_1 F 0.6784(11) 0.6976(7) 0.1736(9) 0.043(3) Uani 0.5 1 d D . P B 1
F3_1 F 0.7414(16) 0.8309(16) 0.0714(5) 0.046(3) Uani 0.5 1 d D . P B 1
F4_1 F 0.6501(19) 0.842(2) 0.2325(6) 0.075(5) Uani 0.5 1 d D . P B 1
F5_1 F 0.716(2) 0.9777(10) 0.1368(14) 0.063(5) Uani 0.5 1 d D . P B 1
F6_1 F 0.5486(8) 0.8823(10) 0.1332(10) 0.067(4) Uani 0.5 1 d D . P B 1
Sb1_2 Sb 0.1770(2) 0.2322(3) 0.49056(15) 0.0484(6) Uani 0.5 1 d D . P C 2
F1_2 F 0.1237(14) 0.1862(15) 0.5715(6) 0.076(5) Uani 0.5 1 d D . P C 2
F2_2 F 0.130(2) 0.3712(10) 0.4922(11) 0.105(7) Uani 0.5 1 d D . P C 2
F3_2 F 0.0403(10) 0.2332(11) 0.4657(7) 0.092(5) Uani 0.5 1 d D . P C 2
F4_2 F 0.3154(12) 0.2276(15) 0.5128(8) 0.120(6) Uani 0.5 1 d D . P C 2
F5_2 F 0.2264(15) 0.0945(7) 0.4825(6) 0.096(4) Uani 0.5 1 d D . P C 2
F6_2 F 0.2306(17) 0.277(2) 0.4081(6) 0.056(4) Uani 0.5 1 d D . P C 2
F1_3 F 0.0677(12) 0.6839(10) 0.0342(7) 0.063(4) Uani 0.344(12) 1 d . U P D 3
F2_3 F 0.2779(17) 0.7147(14) -0.0039(11) 0.114(9) Uani 0.344(12) 1 d . U P D 3
F1'_3 F 0.341(2) 0.8842(19) 0.0362(16) 0.083(9) Uani 0.198(11) 1 d . U P E 5
F2'_3 F 0.169(2) 1.0085(19) 0.0727(14) 0.075(8) Uani 0.198(11) 1 d . U P E 5
C1_3 C 0.1149(6) 0.7624(6) 0.0290(4) 0.0605(18) Uani 1 1 d D U . . .
H1_3 H 0.099442 0.702200 0.019731 0.073 Uiso 0.656(12) 1 calc R U P D 4
C2_3 C 0.2225(7) 0.7802(6) 0.0196(4) 0.062(2) Uani 1 1 d D U . . .
H2_3 H 0.281350 0.732319 0.004134 0.074 Uiso 0.656(12) 1 calc R U P D 4
C3_3 C 0.2443(6) 0.8670(6) 0.0327(4) 0.066(2) Uani 1 1 d D U . . .
H3_3 H 0.318581 0.879674 0.026341 0.079 Uiso 0.802(11) 1 calc R U P E 6
C4_3 C 0.1588(6) 0.9364(6) 0.0551(4) 0.063(2) Uani 1 1 d D U . . .
H4_3 H 0.174016 0.997197 0.063770 0.076 Uiso 0.802(11) 1 calc R U P E 6
C5_3 C 0.0515(6) 0.9176(6) 0.0649(4) 0.0600(18) Uani 1 1 d D U . . .
H5_3 H -0.007438 0.964786 0.080825 0.072 Uiso 1 1 calc R U . . .
C6_3 C 0.0301(6) 0.8303(6) 0.0516(4) 0.066(2) Uani 1 1 d D U . . .
H6_3 H -0.043988 0.817167 0.058144 0.079 Uiso 1 1 calc R U . . .
C1_4 C 0.6201(17) 0.3158(18) 0.4160(13) 0.102(8) Uani 0.5 1 d D U P F -2
H1_4 H 0.652482 0.260471 0.396412 0.122 Uiso 0.5 1 calc R U P F -2
C2_4 C 0.6870(14) 0.3798(17) 0.4267(11) 0.098(7) Uani 0.5 1 d D U P F -2
H2_4 H 0.764397 0.369769 0.413148 0.118 Uiso 0.5 1 calc R U P F -2
C3_4 C 0.6403(14) 0.4569(13) 0.4568(8) 0.078(4) Uani 0.5 1 d D U P F -2
H3_4 H 0.685501 0.500462 0.464347 0.094 Uiso 0.5 1 calc R U P F -2
C4_4 C 0.5276(15) 0.4716(12) 0.4763(7) 0.074(4) Uani 0.5 1 d D U P F -2
H4_4 H 0.495445 0.525487 0.497076 0.089 Uiso 0.5 1 calc R U P F -2
C5_4 C 0.4620(13) 0.4087(15) 0.4659(9) 0.088(5) Uani 0.5 1 d D U P F -2
H5_4 H 0.385159 0.417304 0.480595 0.105 Uiso 0.5 1 calc R U P F -2
C6_4 C 0.5081(16) 0.3329(16) 0.4338(10) 0.097(6) Uani 0.5 1 d D U P F -2
H6_4 H 0.461765 0.292509 0.424081 0.117 Uiso 0.5 1 calc R U P F -2
C1_5 C 0.628(2) 0.207(2) 0.4332(11) 0.180(12) Uani 0.5 1 d D U P G 1
H1_5 H 0.563941 0.178814 0.431258 0.216 Uiso 0.5 1 calc R U P G 1
C2_5 C 0.732(3) 0.1419(16) 0.4356(9) 0.178(11) Uani 0.5 1 d D U P G 1
H2_5 H 0.740328 0.069780 0.435737 0.214 Uiso 0.5 1 calc R U P G 1
C3_5 C 0.824(2) 0.1825(17) 0.4379(9) 0.148(9) Uani 0.5 1 d D U P G 1
H3_5 H 0.896251 0.138458 0.439701 0.177 Uiso 0.5 1 calc R U P G 1
C4_5 C 0.812(2) 0.2878(18) 0.4376(10) 0.143(10) Uani 0.5 1 d D U P G 1
H4_5 H 0.875961 0.315849 0.438836 0.172 Uiso 0.5 1 calc R U P G 1
C5_5 C 0.708(2) 0.3519(17) 0.4355(13) 0.137(10) Uani 0.5 1 d D U P G 1
H5_5 H 0.699944 0.423988 0.435374 0.164 Uiso 0.5 1 calc R U P G 1
C6_5 C 0.615(2) 0.310(2) 0.4335(15) 0.156(11) Uani 0.5 1 d D U P G 1
H6_5 H 0.542439 0.353725 0.432337 0.187 Uiso 0.5 1 calc R U P G 1
Sb1_6 Sb 0.2113(2) 0.2345(3) 0.48333(13) 0.0527(7) Uani 0.5 1 d D . P H 1
F2_6 F 0.1699(13) 0.1789(17) 0.5648(5) 0.075(5) Uani 0.5 1 d D . P H 1
F3_6 F 0.1006(14) 0.3531(12) 0.4856(11) 0.096(6) Uani 0.5 1 d D . P H 1
F4_6 F 0.3263(16) 0.1204(11) 0.4836(5) 0.127(6) Uani 0.5 1 d D . P H 1
F5_6 F 0.244(3) 0.289(2) 0.3998(6) 0.070(6) Uani 0.5 1 d D . P H 1
F6_6 F 0.3080(12) 0.3037(14) 0.5055(7) 0.107(4) Uani 0.5 1 d D . P H 1
F1_6 F 0.1092(19) 0.1758(18) 0.4580(7) 0.141(7) Uani 0.5 1 d D . P H 1
Sb1_7 Sb 0.6949(3) 0.8449(3) 0.1601(2) 0.0727(10) Uani 0.5 1 d D . P I 2
F2_7 F 0.5447(12) 0.900(2) 0.1522(15) 0.141(11) Uani 0.5 1 d D . P I 2
F3_7 F 0.676(2) 0.847(3) 0.2417(7) 0.102(8) Uani 0.5 1 d D . P I 2
F4_7 F 0.717(2) 0.845(2) 0.0785(7) 0.104(7) Uani 0.5 1 d D . P I 2
F6_7 F 0.670(2) 0.7077(12) 0.1800(14) 0.115(8) Uani 0.5 1 d D . P I 2
F5_7 F 0.8457(12) 0.789(2) 0.1680(16) 0.064(6) Uani 0.5 1 d D . P I 2
F1_7 F 0.725(3) 0.9803(12) 0.1375(17) 0.095(7) Uani 0.5 1 d D . P I 2
C56' C 0.433(2) 0.1250(18) 0.3554(11) 0.058(5) Uani 0.5 1 d . U P A 2
H56' H 0.364091 0.166976 0.366121 0.070 Uiso 0.5 1 calc R U P A 2
C55' C 0.462(3) 0.112(3) 0.2958(12) 0.039(4) Uani 0.5 1 d . U P A 2
C57' C 0.508(2) 0.0753(17) 0.3976(10) 0.076(5) Uani 0.5 1 d . U P A 2
H57' H 0.487243 0.072806 0.439622 0.091 Uiso 0.5 1 calc R U P A 2
C58' C 0.615(2) 0.0287(17) 0.3795(11) 0.076(5) Uani 0.5 1 d . U P A 2
H58' H 0.669684 0.000543 0.407899 0.091 Uiso 0.5 1 calc R U P A 2
C59' C 0.639(2) 0.024(2) 0.3214(14) 0.082(6) Uani 0.5 1 d . U P A 2
H59' H 0.710517 -0.013395 0.310681 0.098 Uiso 0.5 1 calc R U P A 2
C60' C 0.569(2) 0.068(3) 0.2754(12) 0.058(6) Uani 0.5 1 d . U P A 2
H60' H 0.591657 0.069407 0.233624 0.070 Uiso 0.5 1 calc R U P A 2

loop_
_atom_site_aniso_label
_atom_site_aniso_U_11
_atom_site_aniso_U_22
_atom_site_aniso_U_33
_atom_site_aniso_U_23
_atom_site_aniso_U_13
_atom_site_aniso_U_12
Bi1 0.03177(10) 0.02096(9) 0.02076(9) -0.00327(7) -0.00472(7) -0.01302(7)
Bi2 0.04098(12) 0.02433(10) 0.03035(11) -0.00612(8) -0.00052(8) -0.01835(8)
Te1 0.02962(16) 0.02280(15) 0.02714(16) -0.00852(12) -0.00329(12) -0.01176(12)
Te2 0.04085(19) 0.02328(16) 0.03290(18) -0.00997(13) -0.00087(14) -0.01306(14)
C1 0.025(2) 0.021(2) 0.022(2) -0.0020(18) -0.0029(18) -0.0092(18)
C2 0.026(2) 0.027(3) 0.025(2) -0.009(2) -0.0028(19) -0.011(2)
C3 0.036(3) 0.038(3) 0.028(3) -0.012(2) 0.006(2) -0.020(2)
C4 0.046(3) 0.042(3) 0.035(3) -0.006(3) 0.005(3) -0.030(3)
C5 0.039(3) 0.028(3) 0.031(3) -0.007(2) -0.002(2) -0.018(2)
C6 0.030(2) 0.020(2) 0.025(2) -0.0048(19) -0.0025(19) -0.0119(19)
C7 0.030(3) 0.028(3) 0.022(2) -0.010(2) 0.0004(19) -0.013(2)
C8 0.030(3) 0.030(3) 0.021(2) -0.009(2) 0.0001(19) -0.014(2)
C9 0.034(3) 0.034(3) 0.024(2) -0.010(2) -0.005(2) -0.014(2)
C10 0.042(3) 0.028(3) 0.023(2) -0.010(2) 0.000(2) -0.015(2)
C11 0.031(3) 0.032(3) 0.039(3) -0.013(2) -0.004(2) -0.005(2)
C12 0.030(3) 0.033(3) 0.034(3) -0.013(2) -0.006(2) -0.010(2)
C13 0.060(4) 0.035(3) 0.040(3) -0.019(3) -0.008(3) -0.013(3)
C14 0.037(3) 0.048(4) 0.064(4) -0.018(3) -0.018(3) -0.011(3)
C15 0.031(3) 0.037(3) 0.037(3) -0.012(2) -0.008(2) -0.007(2)
C16 0.039(3) 0.019(2) 0.023(2) -0.0048(18) 0.002(2) -0.014(2)
C17 0.034(3) 0.017(2) 0.031(3) -0.0055(19) -0.001(2) -0.013(2)
C18 0.040(3) 0.018(2) 0.038(3) -0.008(2) 0.002(2) -0.012(2)
C19 0.053(4) 0.034(3) 0.031(3) -0.015(2) 0.006(3) -0.022(3)
C20 0.049(4) 0.045(3) 0.029(3) -0.011(3) -0.003(2) -0.022(3)
C21 0.038(3) 0.028(3) 0.038(3) -0.008(2) -0.006(2) -0.016(2)
C22 0.039(3) 0.028(3) 0.037(3) -0.005(2) -0.006(2) -0.015(2)
C23 0.063(4) 0.062(4) 0.031(3) -0.020(3) 0.012(3) -0.029(4)
C24 0.039(3) 0.067(5) 0.041(4) -0.014(3) -0.006(3) -0.015(3)
C25 0.034(3) 0.022(3) 0.048(3) -0.014(2) -0.003(2) -0.013(2)
C26 0.029(3) 0.025(3) 0.061(4) -0.017(3) -0.004(3) -0.009(2)
C27 0.040(4) 0.034(3) 0.105(6) -0.025(4) -0.028(4) -0.010(3)
C28 0.055(4) 0.033(4) 0.134(8) -0.035(5) -0.029(5) -0.011(3)
C29 0.050(4) 0.021(3) 0.129(8) -0.014(4) -0.033(5) -0.007(3)
C30 0.035(3) 0.029(3) 0.081(5) -0.011(3) -0.012(3) -0.016(3)
C31 0.026(2) 0.030(3) 0.041(3) -0.016(2) -0.005(2) -0.012(2)
C32 0.030(3) 0.028(3) 0.039(3) -0.011(2) -0.007(2) -0.010(2)
C33 0.035(3) 0.030(3) 0.043(3) -0.014(2) -0.014(2) -0.007(2)
C34 0.051(4) 0.040(3) 0.036(3) -0.005(3) -0.022(3) -0.020(3)
C35 0.049(4) 0.047(4) 0.036(3) -0.013(3) -0.007(3) -0.022(3)
C36 0.031(3) 0.043(3) 0.044(3) -0.019(3) -0.007(2) -0.014(2)
C37 0.046(4) 0.034(3) 0.043(4) -0.011(3) 0.001(3) -0.006(3)
C38 0.080(5) 0.044(4) 0.045(4) 0.002(3) -0.026(4) -0.022(4)
C39 0.044(4) 0.066(5) 0.061(5) -0.032(4) 0.002(3) -0.017(3)
C40 0.061(4) 0.025(3) 0.071(5) 0.002(3) -0.018(4) -0.024(3)
C41 0.041(3) 0.020(3) 0.083(5) -0.004(3) -0.017(3) -0.014(2)
C42 0.053(4) 0.034(4) 0.103(7) 0.002(4) -0.024(4) -0.015(3)
C43 0.087(7) 0.059(5) 0.093(7) 0.024(5) -0.046(6) -0.034(5)
C44 0.105(8) 0.049(5) 0.083(7) 0.027(5) -0.036(6) -0.039(5)
C45 0.091(7) 0.049(5) 0.079(6) 0.008(4) -0.008(5) -0.042(5)
C46 0.065(5) 0.039(4) 0.084(6) -0.026(4) -0.005(4) -0.012(3)
C47 0.128(12) 0.086(9) 0.192(16) 0.050(10) -0.104(12) -0.023(8)
C48 0.124(10) 0.076(7) 0.091(8) -0.017(6) 0.030(7) -0.058(7)
C49 0.030(3) 0.026(3) 0.033(3) -0.012(2) 0.000(2) -0.013(2)
C50 0.037(3) 0.033(3) 0.037(3) -0.012(2) -0.011(2) -0.007(2)
C51 0.042(3) 0.038(3) 0.048(4) -0.018(3) -0.010(3) -0.002(3)
C52 0.054(4) 0.040(3) 0.041(3) -0.022(3) 0.008(3) -0.014(3)
C53 0.058(4) 0.041(3) 0.029(3) -0.009(3) 0.005(3) -0.016(3)
C54 0.040(3) 0.030(3) 0.031(3) -0.006(2) 0.003(2) -0.009(2)
C55 0.032(7) 0.024(8) 0.047(8) 0.005(8) -0.024(6) 0.007(5)
C56 0.047(6) 0.040(9) 0.047(7) -0.012(6) -0.023(5) -0.004(6)
C57 0.066(7) 0.048(8) 0.040(7) -0.011(6) -0.027(5) 0.002(6)
C58 0.061(7) 0.047(9) 0.047(8) -0.009(6) -0.027(6) 0.008(6)
C59 0.046(7) 0.043(8) 0.051(8) 0.000(7) -0.014(6) 0.007(6)
C60 0.048(8) 0.027(7) 0.051(9) -0.003(7) -0.018(6) 0.003(6)
Sb1_1 0.0273(8) 0.0192(6) 0.0588(9) -0.0076(6) -0.0048(6) -0.0019(5)
F1_1 0.029(5) 0.029(9) 0.051(8) 0.005(7) -0.010(5) -0.014(5)
F2_1 0.028(5) 0.022(4) 0.077(8) -0.005(5) 0.009(5) -0.014(3)
F3_1 0.051(6) 0.044(6) 0.048(5) -0.002(4) -0.017(4) -0.023(5)
F4_1 0.074(12) 0.069(9) 0.073(7) -0.033(8) 0.021(7) 0.008(9)
F5_1 0.054(9) 0.024(5) 0.116(14) -0.023(7) -0.007(9) -0.009(6)
F6_1 0.027(4) 0.030(4) 0.131(12) 0.012(6) -0.017(5) -0.008(3)
Sb1_2 0.0667(14) 0.0374(7) 0.0440(11) -0.0062(6) -0.0133(9) -0.0150(10)
F1_2 0.104(13) 0.062(8) 0.049(6) 0.009(5) -0.002(6) -0.021(9)
F2_2 0.223(19) 0.033(5) 0.059(8) -0.017(5) 0.022(11) -0.036(7)
F3_2 0.071(6) 0.093(9) 0.094(10) 0.038(7) -0.031(7) -0.038(6)
F4_2 0.104(9) 0.147(13) 0.108(10) 0.047(10) -0.062(8) -0.079(10)
F5_2 0.144(12) 0.035(5) 0.094(9) -0.009(5) -0.021(9) 0.010(6)
F6_2 0.050(6) 0.066(12) 0.047(6) -0.013(6) -0.011(5) 0.006(6)
F1_3 0.064(8) 0.051(6) 0.080(10) -0.016(6) -0.016(7) -0.021(5)
F2_3 0.109(12) 0.075(10) 0.168(19) -0.072(12) 0.073(13) -0.041(9)
F1'_3 0.054(8) 0.049(13) 0.14(3) -0.012(14) -0.007(11) -0.018(8)
F2'_3 0.078(15) 0.054(12) 0.10(2) -0.041(12) -0.017(14) -0.006(10)
C1_3 0.068(4) 0.051(4) 0.066(5) 0.003(3) -0.034(4) -0.022(3)
C2_3 0.071(4) 0.054(4) 0.064(5) -0.026(4) 0.012(4) -0.019(4)
C3_3 0.050(4) 0.056(4) 0.098(6) -0.030(4) 0.016(4) -0.021(3)
C4_3 0.058(4) 0.058(4) 0.084(6) -0.036(4) -0.008(4) -0.009(3)
C5_3 0.052(4) 0.068(5) 0.049(4) -0.006(4) -0.003(3) 0.001(3)
C6_3 0.051(4) 0.062(4) 0.077(6) 0.011(4) -0.020(4) -0.019(3)
C1_4 0.125(13) 0.111(15) 0.088(19) -0.032(13) 0.026(12) -0.074(11)
C2_4 0.102(13) 0.108(14) 0.098(18) -0.027(12) 0.012(12) -0.057(11)
C3_4 0.108(10) 0.076(10) 0.057(10) 0.004(7) -0.023(8) -0.046(9)
C4_4 0.108(10) 0.060(9) 0.048(9) 0.012(7) -0.028(8) -0.017(8)
C5_4 0.097(12) 0.082(11) 0.076(12) 0.011(8) -0.010(9) -0.037(9)
C6_4 0.114(12) 0.103(13) 0.090(14) -0.017(10) 0.006(11) -0.071(11)
C1_5 0.34(3) 0.138(18) 0.122(18) -0.022(16) -0.07(2) -0.155(19)
C2_5 0.36(3) 0.133(18) 0.099(16) -0.031(16) -0.06(2) -0.133(17)
C3_5 0.32(3) 0.117(14) 0.045(10) -0.029(11) -0.015(15) -0.116(16)
C4_5 0.30(3) 0.112(15) 0.045(10) -0.018(12) 0.030(17) -0.123(17)
C5_5 0.30(3) 0.110(16) 0.046(11) -0.029(13) 0.013(18) -0.130(15)
C6_5 0.33(3) 0.132(17) 0.056(14) -0.009(13) -0.034(18) -0.145(17)
Sb1_6 0.0795(17) 0.0459(10) 0.0228(6) -0.0060(6) -0.0137(10) 0.0115(11)
F2_6 0.083(10) 0.083(8) 0.032(5) 0.002(5) 0.001(5) 0.018(8)
F3_6 0.078(8) 0.087(10) 0.072(10) 0.019(8) 0.009(7) 0.034(8)
F4_6 0.187(14) 0.085(8) 0.046(6) 0.002(6) 0.022(8) 0.060(9)
F5_6 0.123(15) 0.044(7) 0.027(5) 0.008(5) -0.002(6) -0.009(8)
F6_6 0.096(9) 0.146(13) 0.095(10) -0.045(10) -0.002(7) -0.042(9)
F1_6 0.223(17) 0.190(18) 0.056(7) -0.021(11) -0.007(12) -0.150(14)
Sb1_7 0.0494(15) 0.0781(18) 0.0837(18) 0.0208(12) -0.0287(12) -0.0317(12)
F2_7 0.050(7) 0.153(19) 0.18(2) 0.044(16) -0.036(9) -0.018(8)
F3_7 0.068(11) 0.103(16) 0.096(8) 0.005(8) -0.016(7) 0.033(10)
F4_7 0.109(17) 0.093(14) 0.098(8) 0.027(9) -0.052(9) -0.027(11)
F6_7 0.120(16) 0.103(10) 0.122(16) 0.041(11) -0.065(13) -0.064(11)
F5_7 0.063(8) 0.048(13) 0.088(15) -0.026(11) -0.027(8) 0.000(8)
F1_7 0.065(12) 0.056(8) 0.146(18) 0.020(9) -0.047(12) -0.001(8)
C56' 0.059(8) 0.061(12) 0.055(8) -0.016(8) -0.023(6) 0.003(8)
C55' 0.045(9) 0.021(9) 0.046(9) 0.004(8) -0.014(7) -0.001(7)
C57' 0.093(9) 0.067(11) 0.066(9) -0.022(8) -0.043(7) 0.015(9)
C58' 0.079(9) 0.059(11) 0.082(10) -0.003(9) -0.049(8) 0.016(8)
C59' 0.070(9) 0.072(12) 0.080(11) 0.005(10) -0.029(9) 0.021(9)
C60' 0.048(9) 0.048(9) 0.063(10) 0.004(10) -0.012(7) 0.006(8)

loop_
_atom_type_symbol
_atom_type_description
_atom_type_scat_dispersion_real
_atom_type_scat_dispersion_imag
_atom_type_scat_source
C C 0.0181 0.0091 'International Tables Vol C Tables 4.2.6.8 and 6.1.1.4'
H H 0.0000 0.0000 'International Tables Vol C Tables 4.2.6.8 and 6.1.1.4'
Bi Bi -4.0111 8.9310 'International Tables Vol C Tables 4.2.6.8 and 6.1.1.4'
F F 0.0727 0.0534 'International Tables Vol C Tables 4.2.6.8 and 6.1.1.4'
Sb Sb -0.0562 5.8946 'International Tables Vol C Tables 4.2.6.8 and 6.1.1.4'
Te Te -0.1759 6.3531 'International Tables Vol C Tables 4.2.6.8 and 6.1.1.4'

loop_
_geom_angle_atom_site_label_1
_geom_angle_atom_site_label_2
_geom_angle_atom_site_label_3
_geom_angle
_geom_angle_site_symmetry_1
_geom_angle_site_symmetry_3
_geom_angle_publ_flag
C1 Bi1 Te1 102.41(12) . . ?
C1 Bi1 Te2 102.94(13) . . ?
Te1 Bi1 Te2 77.693(11) . . ?
C25 Bi2 Te2 101.36(15) . . ?
C25 Bi2 Te1 101.44(15) . . ?
Te2 Bi2 Te1 78.126(11) . . ?
C49 Te1 Bi1 99.93(14) . . ?
C49 Te1 Bi2 99.96(15) . . ?
Bi1 Te1 Bi2 81.279(11) . . ?
C55 Te2 Bi2 100.4(10) . . ?
C55' Te2 Bi2 99.0(8) . . ?
C55 Te2 Bi1 95.0(14) . . ?
C55' Te2 Bi1 92.6(11) . . ?
Bi2 Te2 Bi1 81.405(11) . . ?
C6 C1 C2 120.9(4) . . ?
C6 C1 Bi1 107.4(3) . . ?
C2 C1 Bi1 131.2(4) . . ?
C3 C2 C1 117.8(5) . . ?
C3 C2 C7 119.2(5) . . ?
C1 C2 C7 122.9(4) . . ?
C2 C3 C4 121.7(5) . . ?
C5 C4 C3 120.1(5) . . ?
C4 C5 C6 119.7(5) . . ?
C5 C6 C1 119.8(5) . . ?
C5 C6 C16 122.5(4) . . ?
C1 C6 C16 117.7(4) . . ?
C8 C7 C12 120.5(5) . . ?
C8 C7 C2 119.6(5) . . ?
C12 C7 C2 119.8(5) . . ?
C7 C8 C9 118.7(5) . . ?
C7 C8 C15 121.9(5) . . ?
C9 C8 C15 119.4(5) . . ?
C10 C9 C8 122.4(5) . . ?
C9 C10 C11 117.9(5) . . ?
C9 C10 C13 121.3(5) . . ?
C11 C10 C13 120.8(6) . . ?
C10 C11 C12 121.2(5) . . ?
C7 C12 C11 119.4(5) . . ?
C7 C12 C14 121.8(5) . . ?
C11 C12 C14 118.9(5) . . ?
C21 C16 C17 120.8(5) . . ?
C21 C16 C6 120.4(5) . . ?
C17 C16 C6 118.8(5) . . ?
C18 C17 C16 118.2(5) . . ?
C18 C17 C22 120.8(5) . . ?
C16 C17 C22 121.0(5) . . ?
C19 C18 C17 122.2(6) . . ?
C18 C19 C20 118.6(5) . . ?
C18 C19 C23 121.2(6) . . ?
C20 C19 C23 120.2(6) . . ?
C19 C20 C21 122.0(6) . . ?
C20 C21 C16 118.1(6) . . ?
C20 C21 C24 120.5(6) . . ?
C16 C21 C24 121.4(5) . . ?
C26 C25 C30 121.5(5) . . ?
C26 C25 Bi2 129.7(4) . . ?
C30 C25 Bi2 108.1(4) . . ?
C25 C26 C27 117.7(6) . . ?
C25 C26 C31 124.1(5) . . ?
C27 C26 C31 117.8(6) . . ?
C28 C27 C26 121.2(7) . . ?
C27 C28 C29 119.9(6) . . ?
C28 C29 C30 121.0(6) . . ?
C29 C30 C25 118.6(6) . . ?
C29 C30 C40 119.2(6) . . ?
C25 C30 C40 121.7(5) . . ?
C32 C31 C36 119.9(5) . . ?
C32 C31 C26 122.6(5) . . ?
C36 C31 C26 117.4(5) . . ?
C33 C32 C31 119.0(6) . . ?
C33 C32 C37 120.3(5) . . ?
C31 C32 C37 120.8(5) . . ?
C32 C33 C34 121.9(6) . . ?
C35 C34 C33 118.5(6) . . ?
C35 C34 C38 120.3(6) . . ?
C33 C34 C38 121.2(6) . . ?
C34 C35 C36 121.9(6) . . ?
C35 C36 C31 118.7(6) . . ?
C35 C36 C39 119.7(6) . . ?
C31 C36 C39 121.6(6) . . ?
C45 C40 C41 121.3(8) . . ?
C45 C40 C30 122.1(8) . . ?
C41 C40 C30 116.5(7) . . ?
C42 C41 C40 117.5(8) . . ?
C42 C41 C46 121.1(8) . . ?
C40 C41 C46 121.4(6) . . ?
C43 C42 C41 122.1(10) . . ?
C42 C43 C44 120.0(9) . . ?
C42 C43 C47 119.9(13) . . ?
C44 C43 C47 120.1(12) . . ?
C43 C44 C45 121.1(10) . . ?
C40 C45 C44 118.0(10) . . ?
C40 C45 C48 121.1(10) . . ?
C44 C45 C48 120.9(10) . . ?
C54 C49 C50 120.8(5) . . ?
C54 C49 Te1 122.8(4) . . ?
C50 C49 Te1 116.4(4) . . ?
C49 C50 C51 119.0(6) . . ?
C52 C51 C50 120.4(6) . . ?
C51 C52 C53 120.2(6) . . ?
C52 C53 C54 119.9(6) . . ?
C49 C54 C53 119.7(6) . . ?
C56 C55 C60 116.1(18) . . ?
C56 C55 Te2 126.4(19) . . ?
C60 C55 Te2 116.5(17) . . ?
C57 C56 C55 121.1(19) . . ?
C58 C57 C56 121.0(17) . . ?
C59 C58 C57 120.2(16) . . ?
C58 C59 C60 118.4(18) . . ?
C55 C60 C59 122.3(19) . . ?
F4_1 Sb1_1 F3_1 177.9(10) . . ?
F4_1 Sb1_1 F6_1 89.0(9) . . ?
F3_1 Sb1_1 F6_1 89.9(8) . . ?
F4_1 Sb1_1 F5_1 88.6(12) . . ?
F3_1 Sb1_1 F5_1 93.1(10) . . ?
F6_1 Sb1_1 F5_1 91.2(9) . . ?
F4_1 Sb1_1 F1_1 91.2(11) . . ?
F3_1 Sb1_1 F1_1 89.9(11) . . ?
F6_1 Sb1_1 F1_1 178.5(9) . . ?
F5_1 Sb1_1 F1_1 90.3(11) . . ?
F4_1 Sb1_1 F2_1 87.0(9) . . ?
F3_1 Sb1_1 F2_1 91.2(8) . . ?
F6_1 Sb1_1 F2_1 89.9(6) . . ?
F5_1 Sb1_1 F2_1 175.5(11) . . ?
F1_1 Sb1_1 F2_1 88.6(8) . . ?
F4_2 Sb1_2 F2_2 92.7(10) . . ?
F4_2 Sb1_2 F3_2 177.4(10) . . ?
F2_2 Sb1_2 F3_2 89.3(9) . . ?
F4_2 Sb1_2 F1_2 91.4(8) . . ?
F2_2 Sb1_2 F1_2 92.6(10) . . ?
F3_2 Sb1_2 F1_2 90.1(8) . . ?
F4_2 Sb1_2 F5_2 88.2(9) . . ?
F2_2 Sb1_2 F5_2 175.7(9) . . ?
F3_2 Sb1_2 F5_2 89.7(7) . . ?
F1_2 Sb1_2 F5_2 91.6(8) . . ?
F4_2 Sb1_2 F6_2 89.1(9) . . ?
F2_2 Sb1_2 F6_2 88.3(12) . . ?
F3_2 Sb1_2 F6_2 89.3(8) . . ?
F1_2 Sb1_2 F6_2 179.0(12) . . ?
F5_2 Sb1_2 F6_2 87.5(10) . . ?
F1_3 C1_3 C6_3 101.3(9) . . ?
F1_3 C1_3 C2_3 136.4(10) . . ?
C6_3 C1_3 C2_3 120.6(6) . . ?
F2_3 C2_3 C3_3 133.0(12) . . ?
F2_3 C2_3 C1_3 107.2(12) . . ?
C3_3 C2_3 C1_3 119.6(7) . . ?
F1'_3 C3_3 C2_3 126.0(14) . . ?
F1'_3 C3_3 C4_3 112.8(15) . . ?
C2_3 C3_3 C4_3 120.1(6) . . ?
F2'_3 C4_3 C5_3 113.4(16) . . ?
F2'_3 C4_3 C3_3 126.2(16) . . ?
C5_3 C4_3 C3_3 120.0(6) . . ?
C6_3 C5_3 C4_3 119.6(7) . . ?
C1_3 C6_3 C5_3 120.1(6) . . ?
C6_4 C1_4 C2_4 119.9(11) . . ?
C3_4 C2_4 C1_4 119.6(11) . . ?
C2_4 C3_4 C4_4 120.1(10) . . ?
C5_4 C4_4 C3_4 120.2(11) . . ?
C4_4 C5_4 C6_4 119.8(11) . . ?
C1_4 C6_4 C5_4 120.2(11) . . ?
C6_5 C1_5 C2_5 120.8(12) . . ?
C3_5 C2_5 C1_5 119.5(11) . . ?
C2_5 C3_5 C4_5 120.0(12) . . ?
C5_5 C4_5 C3_5 120.4(12) . . ?
C4_5 C5_5 C6_5 119.4(11) . . ?
C1_5 C6_5 C5_5 119.8(12) . . ?
F4_6 Sb1_6 F1_6 94.8(11) . . ?
F4_6 Sb1_6 F2_6 90.0(6) . . ?
F1_6 Sb1_6 F2_6 91.7(9) . . ?
F4_6 Sb1_6 F6_6 89.1(9) . . ?
F1_6 Sb1_6 F6_6 175.5(10) . . ?
F2_6 Sb1_6 F6_6 90.6(9) . . ?
F4_6 Sb1_6 F3_6 176.4(10) . . ?
F1_6 Sb1_6 F3_6 88.8(11) . . ?
F2_6 Sb1_6 F3_6 89.2(9) . . ?
F6_6 Sb1_6 F3_6 87.3(8) . . ?
F4_6 Sb1_6 F5_6 91.6(10) . . ?
F1_6 Sb1_6 F5_6 84.4(11) . . ?
F2_6 Sb1_6 F5_6 175.9(12) . . ?
F6_6 Sb1_6 F5_6 93.2(12) . . ?
F3_6 Sb1_6 F5_6 89.5(12) . . ?
F4_7 Sb1_7 F3_7 178.3(14) . . ?
F4_7 Sb1_7 F2_7 90.1(13) . . ?
F3_7 Sb1_7 F2_7 90.8(12) . . ?
F4_7 Sb1_7 F5_7 89.8(15) . . ?
F3_7 Sb1_7 F5_7 89.3(14) . . ?
F2_7 Sb1_7 F5_7 179.9(17) . . ?
F4_7 Sb1_7 F1_7 87.2(15) . . ?
F3_7 Sb1_7 F1_7 91.3(17) . . ?
F2_7 Sb1_7 F1_7 89.8(13) . . ?
F5_7 Sb1_7 F1_7 90.3(14) . . ?
F4_7 Sb1_7 F6_7 90.6(13) . . ?
F3_7 Sb1_7 F6_7 90.8(14) . . ?
F2_7 Sb1_7 F6_7 92.0(12) . . ?
F5_7 Sb1_7 F6_7 87.9(13) . . ?
F1_7 Sb1_7 F6_7 177.2(15) . . ?
C57' C56' C55' 117(2) . . ?
C60' C55' C56' 123(2) . . ?
C60' C55' Te2 117.3(17) . . ?
C56' C55' Te2 118(2) . . ?
C56' C57' C58' 120(2) . . ?
C59' C58' C57' 118.5(19) . . ?
C58' C59' C60' 126(2) . . ?
C59' C60' C55' 113(2) . . ?

loop_
_geom_bond_atom_site_label_1
_geom_bond_atom_site_label_2
_geom_bond_distance
_geom_bond_site_symmetry_2
_geom_bond_publ_flag
Bi1 C1 2.249(5) . ?
Bi1 Te1 2.9606(4) . ?
Bi1 Te2 2.9862(4) . ?
Bi2 C25 2.251(5) . ?
Bi2 Te2 2.9428(4) . ?
Bi2 Te1 2.9762(4) . ?
Te1 C49 2.119(5) . ?
Te2 C55 1.959(19) . ?
Te2 C55' 2.28(2) . ?
C1 C6 1.402(7) . ?
C1 C2 1.413(7) . ?
C2 C3 1.388(7) . ?
C2 C7 1.499(7) . ?
C3 C4 1.393(8) . ?
C4 C5 1.393(8) . ?
C5 C6 1.394(7) . ?
C6 C16 1.498(7) . ?
C7 C8 1.392(7) . ?
C7 C12 1.395(8) . ?
C8 C9 1.400(7) . ?
C8 C15 1.509(8) . ?
C9 C10 1.389(8) . ?
C10 C11 1.394(8) . ?
C10 C13 1.501(7) . ?
C11 C12 1.407(8) . ?
C12 C14 1.512(8) . ?
C16 C21 1.399(8) . ?
C16 C17 1.414(8) . ?
C17 C18 1.390(8) . ?
C17 C22 1.502(8) . ?
C18 C19 1.373(9) . ?
C19 C20 1.392(9) . ?
C19 C23 1.515(8) . ?
C20 C21 1.392(8) . ?
C21 C24 1.517(9) . ?
C25 C26 1.400(9) . ?
C25 C30 1.401(8) . ?
C26 C27 1.403(8) . ?
C26 C31 1.486(8) . ?
C27 C28 1.381(10) . ?
C28 C29 1.382(11) . ?
C29 C30 1.387(9) . ?
C30 C40 1.518(10) . ?
C31 C32 1.396(8) . ?
C31 C36 1.421(9) . ?
C32 C33 1.387(8) . ?
C32 C37 1.502(9) . ?
C33 C34 1.390(9) . ?
C34 C35 1.378(10) . ?
C34 C38 1.511(9) . ?
C35 C36 1.386(9) . ?
C36 C39 1.505(9) . ?
C40 C45 1.364(13) . ?
C40 C41 1.460(11) . ?
C41 C42 1.380(10) . ?
C41 C46 1.476(12) . ?
C42 C43 1.369(15) . ?
C43 C44 1.383(16) . ?
C43 C47 1.530(14) . ?
C44 C45 1.430(14) . ?
C45 C48 1.492(15) . ?
C49 C54 1.382(8) . ?
C49 C50 1.391(8) . ?
C50 C51 1.398(9) . ?
C51 C52 1.379(9) . ?
C52 C53 1.387(10) . ?
C53 C54 1.393(8) . ?
C55 C56 1.40(3) . ?
C55 C60 1.42(3) . ?
C56 C57 1.39(2) . ?
C57 C58 1.39(3) . ?
C58 C59 1.38(3) . ?
C59 C60 1.42(2) . ?
Sb1_1 F4_1 1.857(10) . ?
Sb1_1 F3_1 1.858(9) . ?
Sb1_1 F6_1 1.870(9) . ?
Sb1_1 F5_1 1.871(9) . ?
Sb1_1 F1_1 1.879(9) . ?
Sb1_1 F2_1 1.881(8) . ?
Sb1_2 F4_2 1.827(10) . ?
Sb1_2 F2_2 1.836(10) . ?
Sb1_2 F3_2 1.845(9) . ?
Sb1_2 F1_2 1.857(10) . ?
Sb1_2 F5_2 1.864(9) . ?
Sb1_2 F6_2 1.885(11) . ?
F1_3 C1_3 1.283(14) . ?
F2_3 C2_3 1.185(17) . ?
F1'_3 C3_3 1.28(3) . ?
F2'_3 C4_3 1.17(2) . ?
C1_3 C6_3 1.364(10) . ?
C1_3 C2_3 1.374(10) . ?
C2_3 C3_3 1.364(9) . ?
C3_3 C4_3 1.378(9) . ?
C4_3 C5_3 1.375(10) . ?
C5_3 C6_3 1.370(10) . ?
C1_4 C6_4 1.366(15) . ?
C1_4 C2_4 1.397(15) . ?
C2_4 C3_4 1.368(15) . ?
C3_4 C4_4 1.382(15) . ?
C4_4 C5_4 1.371(14) . ?
C5_4 C6_4 1.382(15) . ?
C1_5 C6_5 1.365(16) . ?
C1_5 C2_5 1.386(16) . ?
C2_5 C3_5 1.372(16) . ?
C3_5 C4_5 1.387(15) . ?
C4_5 C5_5 1.373(16) . ?
C5_5 C6_5 1.395(16) . ?
Sb1_6 F4_6 1.841(10) . ?
Sb1_6 F1_6 1.846(11) . ?
Sb1_6 F2_6 1.853(10) . ?
Sb1_6 F6_6 1.854(11) . ?
Sb1_6 F3_6 1.861(10) . ?
Sb1_6 F5_6 1.869(10) . ?
Sb1_7 F4_7 1.840(13) . ?
Sb1_7 F3_7 1.848(12) . ?
Sb1_7 F2_7 1.848(12) . ?
Sb1_7 F5_7 1.856(12) . ?
Sb1_7 F1_7 1.861(12) . ?
Sb1_7 F6_7 1.861(12) . ?
C56' C57' 1.36(3) . ?
C56' C55' 1.40(3) . ?
C55' C60' 1.38(4) . ?
C57' C58' 1.37(3) . ?
C58' C59' 1.33(3) . ?
C59' C60' 1.38(3) . ?
